data_1527400
loop_
_publ_author_name
'Gatehouse, B.M.'
'Lloyd, D.J.'

_publ_section_title
;
 The crystal structure of potassium metazirconate, K2 Zr O3, and its tin
 analogue, K2 Sn O4
;
_journal_name_full 'Journal of Solid State Chemistry'
_journal_page_first 410
_journal_page_last 415
_journal_volume 2
_journal_year 1970
_chemical_formula_sum 'K2 O3 Sn'
_chemical_name_systematic 'K2 (Sn O3)'
_space_group_IT_number 62
_symmetry_space_group_name_Hall '-P 2ac 2n'
_symmetry_space_group_name_H-M 'P n m a'
_cell_angle_alpha 90
_cell_angle_beta 90
_cell_angle_gamma 90
_cell_formula_units_Z 4
_cell_length_a 5.74
_cell_length_b 10.34
_cell_length_c 7.14
_cell_volume 423.770
_citation_journal_id_ASTM JSSCBI
_cod_data_source_file Gatehouse_JSSCBI_1970_1950.cif
_cod_data_source_block K2O3Sn1
_cod_original_cell_volume 423.7704
_cod_original_formula_sum 'K2 O3 Sn1'
_cod_database_code 1527400

loop_
_symmetry_equiv_pos_as_xyz
x,y,z
-x+1/2,-y,z+1/2
x+1/2,-y+1/2,-z+1/2
-x,y+1/2,-z
-x,-y,-z
x-1/2,y,-z-1/2
-x-1/2,y-1/2,z-1/2
x,-y-1/2,z

loop_
_atom_site_label
_atom_site_type_symbol
_atom_site_fract_x
_atom_site_fract_y
_atom_site_fract_z
_atom_site_occupancy
_atom_site_U_iso_or_equiv
K1 K+1 0.266 0.588 0.113 1 0.0
O1 O-2 0.19 0.75 0.4 1 0.0
O2 O-2 0.02 0.113 0.23 1 0.0
Sn1 Sn+4 0.267 0.25 0.163 1 0.0
